data_4516990
loop_
_publ_author_name
'Wirtz, Lisa'
'Jourdain, Matthias'
'Huch, Volker'
'Zimmer, Michael'
'Sch\"afer, Andr\'e'

_publ_section_title
;
 Synthesis, Structure, and Reactivity of Disiloxa[3]tetrelocenophanes.
;
_journal_issue 19
_journal_name_full 'ACS omega'
_journal_page_first 18355
_journal_page_last 18360
_journal_paper_doi 10.1021/acsomega.9b02605
_journal_volume 4
_journal_year 2019
_chemical_formula_moiety 'C14 H20 Ge O Si2'
_chemical_formula_sum 'C14 H20 Ge O Si2'
_chemical_formula_weight 333.07
_space_group_crystal_system monoclinic
_space_group_IT_number 14
_space_group_name_Hall '-P 2yn'
_space_group_name_H-M_alt 'P 1 21/n 1'
_atom_sites_solution_hydrogens geom
_audit_creation_method SHELXL-2014/6
_cell_angle_alpha 90
_cell_angle_beta 100.832(2)
_cell_angle_gamma 90
_cell_formula_units_Z 4
_cell_length_a 6.4984(3)
_cell_length_b 15.0980(8)
_cell_length_c 16.2057(8)
_cell_measurement_reflns_used 9696
_cell_measurement_temperature 152(2)
_cell_measurement_theta_max 40.84
_cell_measurement_theta_min 2.89
_cell_volume 1561.66(13)
_computing_cell_refinement 'Bruker SAINT'
_computing_data_collection 'Bruker APEX2'
_computing_data_reduction 'Bruker SAINT'
_computing_molecular_graphics 'Bruker SHELXTL'
_computing_publication_material 'Bruker SHELXTL'
_computing_structure_refinement 'SHELXL-2014/6 (Sheldrick, 2014)'
_computing_structure_solution 'SHELXS-97 (Sheldrick 2008)'
_diffrn_ambient_temperature 152(2)
_diffrn_measured_fraction_theta_full 0.998
_diffrn_measured_fraction_theta_max 0.999
_diffrn_measurement_device_type 'Bruker APEX-II CCD'
_diffrn_measurement_method '\f and \w scans'
_diffrn_radiation_type MoK\a
_diffrn_radiation_wavelength 0.71073
_diffrn_reflns_av_R_equivalents 0.0212
_diffrn_reflns_av_unetI/netI 0.0208
_diffrn_reflns_Laue_measured_fraction_full 0.998
_diffrn_reflns_Laue_measured_fraction_max 0.999
_diffrn_reflns_limit_h_max 11
_diffrn_reflns_limit_h_min -12
_diffrn_reflns_limit_k_max 27
_diffrn_reflns_limit_k_min -28
_diffrn_reflns_limit_l_max 30
_diffrn_reflns_limit_l_min -30
_diffrn_reflns_number 43572
_diffrn_reflns_point_group_measured_fraction_full 0.998
_diffrn_reflns_point_group_measured_fraction_max 0.999
_diffrn_reflns_theta_full 25.242
_diffrn_reflns_theta_max 41.639
_diffrn_reflns_theta_min 1.859
_exptl_absorpt_coefficient_mu 2.102
_exptl_absorpt_correction_T_max 0.7482
_exptl_absorpt_correction_T_min 0.6828
_exptl_absorpt_correction_type multi-scan
_exptl_absorpt_process_details
; 
 SADABS 2016/2: Krause, L., Herbst-Irmer, R., Sheldrick G.M. & Stalke D., 
 J. Appl. Cryst. 48 (2015) 3-10 
;
_exptl_crystal_colour yellow
_exptl_crystal_density_diffrn 1.417
_exptl_crystal_description cube
_exptl_crystal_F_000 688
_exptl_crystal_size_max 0.374
_exptl_crystal_size_mid 0.264
_exptl_crystal_size_min 0.224
_refine_diff_density_max 0.535
_refine_diff_density_min -0.440
_refine_diff_density_rms 0.061
_refine_ls_extinction_method none
_refine_ls_goodness_of_fit_ref 1.020
_refine_ls_hydrogen_treatment constr
_refine_ls_matrix_type full
_refine_ls_number_parameters 167
_refine_ls_number_reflns 10679
_refine_ls_number_restraints 0
_refine_ls_restrained_S_all 1.020
_refine_ls_R_factor_all 0.0353
_refine_ls_R_factor_gt 0.0238
_refine_ls_shift/su_max 0.002
_refine_ls_shift/su_mean 0.000
_refine_ls_structure_factor_coef Fsqd
_refine_ls_weighting_details 'w=1/[\s^2^(Fo^2^)+(0.0311P)^2^+0.2045P] where P=(Fo^2^+2Fc^2^)/3'
_refine_ls_weighting_scheme calc
_refine_ls_wR_factor_gt 0.0603
_refine_ls_wR_factor_ref 0.0636
_reflns_Friedel_coverage 0.000
_reflns_number_gt 8717
_reflns_number_total 10679
_reflns_threshold_expression 'I > 2\s(I)'
_cod_data_source_file ao9b02605_si_003.cif
_cod_data_source_block sh3820
_cod_original_sg_symbol_H-M 'P 21/n'
_cod_database_code 4516990
_shelx_space_group_comment
; 
The symmetry employed for this shelxl refinement is uniquely defined 
by the following loop, which should always be used as a source of 
symmetry information in preference to the above space-group names. 
They are only intended as comments. 
;
_shelx_estimated_absorpt_t_min 0.507
_shelx_estimated_absorpt_t_max 0.650
_shelxl_version_number 2014/6

loop_
_space_group_symop_operation_xyz
'x, y, z'
'-x+1/2, y+1/2, -z+1/2'
'-x, -y, -z'
'x-1/2, -y-1/2, z-1/2'

loop_
_atom_site_label
_atom_site_type_symbol
_atom_site_fract_x
_atom_site_fract_y
_atom_site_fract_z
_atom_site_U_iso_or_equiv
_atom_site_adp_type
_atom_site_occupancy
_atom_site_site_symmetry_order
_atom_site_calc_flag
_atom_site_refinement_flags_posn
_atom_site_refinement_flags_adp
Ge Ge -0.08401(2) 0.12381(2) 0.22217(2) 0.01809(2) Uani 1 1 d . .
Si1 Si 0.00726(3) 0.31820(2) 0.10185(2) 0.01579(3) Uani 1 1 d . .
Si2 Si 0.26697(3) 0.30970(2) 0.28424(2) 0.01397(3) Uani 1 1 d . .
O1 O 0.20420(9) 0.31971(4) 0.18201(3) 0.01857(9) Uani 1 1 d . .
C1 C -0.11739(11) 0.20695(5) 0.09343(4) 0.01845(11) Uani 1 1 d . .
C2 C -0.01864(14) 0.12374(5) 0.08333(5) 0.02342(13) Uani 1 1 d . .
H2 H 0.1264 0.1152 0.0837 0.028 Uiso 1 1 calc R U
C3 C -0.17243(17) 0.05646(6) 0.07277(5) 0.02978(17) Uani 1 1 d . .
H3 H -0.1486 -0.0048 0.0652 0.036 Uiso 1 1 calc R U
C4 C -0.36580(15) 0.09585(6) 0.07538(5) 0.03025(17) Uani 1 1 d . .
H4 H -0.4962 0.0659 0.0696 0.036 Uiso 1 1 calc R U
C5 C -0.33459(12) 0.18690(6) 0.08791(5) 0.02514(14) Uani 1 1 d . .
H5 H -0.4411 0.2289 0.0921 0.030 Uiso 1 1 calc R U
C6 C 0.12284(14) 0.34335(7) 0.00839(5) 0.02739(15) Uani 1 1 d . .
H6A H 0.1900 0.4017 0.0151 0.041 Uiso 1 1 calc R U
H6B H 0.0122 0.3434 -0.0419 0.041 Uiso 1 1 calc R U
H6C H 0.2275 0.2982 0.0024 0.041 Uiso 1 1 calc R U
C7 C -0.19091(14) 0.40239(6) 0.11583(6) 0.02721(15) Uani 1 1 d . .
H7A H -0.2462 0.3889 0.1667 0.041 Uiso 1 1 calc R U
H7B H -0.3056 0.4016 0.0670 0.041 Uiso 1 1 calc R U
H7C H -0.1257 0.4612 0.1212 0.041 Uiso 1 1 calc R U
C8 C 0.18918(10) 0.19843(4) 0.31580(4) 0.01547(10) Uani 1 1 d . .
C9 C 0.05911(12) 0.17904(5) 0.37527(4) 0.01945(11) Uani 1 1 d . .
H9 H -0.0124 0.2218 0.4024 0.023 Uiso 1 1 calc R U
C10 C 0.05316(14) 0.08744(5) 0.38739(5) 0.02383(13) Uani 1 1 d . .
H10 H -0.0229 0.0577 0.4237 0.029 Uiso 1 1 calc R U
C11 C 0.17891(14) 0.04701(5) 0.33664(5) 0.02418(14) Uani 1 1 d . .
H11 H 0.2026 -0.0148 0.3326 0.029 Uiso 1 1 calc R U
C12 C 0.26414(12) 0.11433(5) 0.29253(5) 0.02010(12) Uani 1 1 d . .
H12 H 0.3557 0.1054 0.2540 0.024 Uiso 1 1 calc R U
C13 C 0.13775(14) 0.39635(5) 0.33784(5) 0.02367(13) Uani 1 1 d . .
H13A H 0.1823 0.4550 0.3221 0.036 Uiso 1 1 calc R U
H13B H 0.1774 0.3888 0.3988 0.036 Uiso 1 1 calc R U
H13C H -0.0146 0.3910 0.3209 0.036 Uiso 1 1 calc R U
C14 C 0.55533(12) 0.32303(6) 0.31225(5) 0.02497(14) Uani 1 1 d . .
H14A H 0.6234 0.2780 0.2830 0.037 Uiso 1 1 calc R U
H14B H 0.6007 0.3160 0.3731 0.037 Uiso 1 1 calc R U
H14C H 0.5944 0.3821 0.2955 0.037 Uiso 1 1 calc R U

loop_
_atom_site_aniso_label
_atom_site_aniso_U_11
_atom_site_aniso_U_22
_atom_site_aniso_U_33
_atom_site_aniso_U_23
_atom_site_aniso_U_13
_atom_site_aniso_U_12
Ge 0.01985(4) 0.01738(3) 0.01561(3) 0.00068(2) -0.00035(2) -0.00309(2)
Si1 0.01853(8) 0.01564(8) 0.01272(7) 0.00137(6) 0.00167(6) 0.00008(6)
Si2 0.01435(7) 0.01331(7) 0.01344(7) 0.00000(5) 0.00056(5) -0.00099(6)
O1 0.0218(2) 0.0186(2) 0.01402(18) 0.00153(15) -0.00002(16) -0.00340(17)
C1 0.0198(3) 0.0178(3) 0.0164(2) 0.0003(2) -0.0001(2) -0.0010(2)
C2 0.0297(3) 0.0206(3) 0.0199(3) -0.0033(2) 0.0043(3) 0.0015(3)
C3 0.0460(5) 0.0202(3) 0.0211(3) -0.0048(2) 0.0009(3) -0.0061(3)
C4 0.0317(4) 0.0302(4) 0.0241(3) 0.0017(3) -0.0068(3) -0.0133(3)
C5 0.0191(3) 0.0276(4) 0.0256(3) 0.0039(3) -0.0036(2) -0.0026(3)
C6 0.0290(4) 0.0378(4) 0.0154(3) 0.0029(3) 0.0043(2) -0.0057(3)
C7 0.0294(4) 0.0237(3) 0.0276(3) 0.0002(3) 0.0032(3) 0.0085(3)
C8 0.0178(2) 0.0137(2) 0.0141(2) 0.00052(18) 0.00081(18) -0.00028(19)
C9 0.0236(3) 0.0190(3) 0.0161(2) -0.0006(2) 0.0047(2) -0.0027(2)
C10 0.0318(4) 0.0208(3) 0.0177(3) 0.0042(2) 0.0015(2) -0.0068(3)
C11 0.0316(4) 0.0143(3) 0.0237(3) 0.0025(2) -0.0023(3) 0.0017(2)
C12 0.0217(3) 0.0169(3) 0.0208(3) -0.0005(2) 0.0016(2) 0.0034(2)
C13 0.0287(3) 0.0185(3) 0.0248(3) -0.0041(2) 0.0077(3) 0.0008(3)
C14 0.0164(3) 0.0280(4) 0.0288(3) 0.0022(3) -0.0003(2) -0.0028(2)

loop_
_atom_type_symbol
_atom_type_description
_atom_type_scat_dispersion_real
_atom_type_scat_dispersion_imag
_atom_type_scat_source
C C 0.0033 0.0016 'International Tables Vol C Tables 4.2.6.8 and 6.1.1.4'
H H 0.0000 0.0000 'International Tables Vol C Tables 4.2.6.8 and 6.1.1.4'
O O 0.0106 0.0060 'International Tables Vol C Tables 4.2.6.8 and 6.1.1.4'
Si Si 0.0817 0.0704 'International Tables Vol C Tables 4.2.6.8 and 6.1.1.4'
Ge Ge 0.1547 1.8001 'International Tables Vol C Tables 4.2.6.8 and 6.1.1.4'

loop_
_geom_angle_atom_site_label_1
_geom_angle_atom_site_label_2
_geom_angle_atom_site_label_3
_geom_angle
C12 Ge C2 97.67(3)
C12 Ge C8 35.33(2)
C2 Ge C8 111.05(3)
C12 Ge C1 112.05(3)
C2 Ge C1 34.93(3)
C8 Ge C1 103.85(2)
O1 Si1 C6 105.56(3)
O1 Si1 C7 110.46(4)
C6 Si1 C7 110.93(4)
O1 Si1 C1 109.54(3)
C6 Si1 C1 111.31(4)
C7 Si1 C1 109.00(4)
O1 Si2 C8 109.50(3)
O1 Si2 C14 106.61(3)
C8 Si2 C14 110.26(4)
O1 Si2 C13 111.09(3)
C8 Si2 C13 109.81(3)
C14 Si2 C13 109.52(4)
Si2 O1 Si1 143.86(4)
C5 C1 C2 105.37(7)
C5 C1 Si1 127.40(6)
C2 C1 Si1 127.01(6)
C5 C1 Ge 82.59(4)
C2 C1 Ge 70.91(4)
Si1 C1 Ge 116.11(3)
C3 C2 C1 108.80(8)
C3 C2 Ge 82.32(5)
C1 C2 Ge 74.16(4)
C4 C3 C2 108.05(8)
C3 C4 C5 108.41(8)
C4 C5 C1 109.36(8)
C9 C8 C12 105.63(6)
C9 C8 Si2 126.81(5)
C12 C8 Si2 127.26(5)
C9 C8 Ge 82.44(4)
C12 C8 Ge 70.40(4)
Si2 C8 Ge 117.43(3)
C10 C9 C8 109.47(7)
C9 C10 C11 108.26(7)
C10 C11 C12 108.07(6)
C11 C12 C8 108.57(7)
C11 C12 Ge 81.69(5)
C8 C12 Ge 74.28(4)

loop_
_geom_bond_atom_site_label_1
_geom_bond_atom_site_label_2
_geom_bond_distance
Ge C12 2.3387(8)
Ge C2 2.3669(8)
Ge C8 2.3897(7)
Ge C1 2.4094(7)
Si1 O1 1.6434(5)
Si1 C6 1.8521(8)
Si1 C7 1.8534(9)
Si1 C1 1.8586(7)
Si2 O1 1.6371(5)
Si2 C8 1.8538(7)
Si2 C14 1.8542(8)
Si2 C13 1.8561(8)
C1 C5 1.4298(11)
C1 C2 1.4340(11)
C2 C3 1.4126(12)
C3 C4 1.3980(15)
C4 C5 1.3988(13)
C8 C9 1.4266(10)
C8 C12 1.4355(10)
C9 C10 1.3985(11)
C10 C11 1.4033(12)
C11 C12 1.4141(11)
